data_1514215
loop_
_publ_author_name
'Tatton, Matthew R'
'Simpson, Iain'
'Donohoe, Timothy J'

_publ_section_title
;
 De novo synthesis of multisubstituted aryl amines using alkene cross
 metathesis.
;
_journal_issue 7
_journal_name_full 'Organic letters'
_journal_page_first 1920
_journal_page_last 1923
_journal_paper_doi 10.1021/ol500441q
_journal_volume 16
_journal_year 2014
_chemical_formula_moiety 'C26 H21 N1 O2 S1'
_chemical_formula_sum 'C26 H21 N O2 S'
_chemical_formula_weight 411.52
_chemical_melting_point ?
_space_group_IT_number 14
_symmetry_cell_setting monoclinic
_symmetry_space_group_name_Hall '-P 2yn'
_symmetry_space_group_name_H-M 'P 1 21/n 1'
_atom_sites_solution_hydrogens difmap
_atom_sites_solution_primary other
_audit_creation_date 14-01-28
_audit_creation_method CRYSTALS_ver_14.40
_cell_angle_alpha 90
_cell_angle_beta 97.9540(7)
_cell_angle_gamma 90
_cell_formula_units_Z 4
_cell_length_a 13.4387(10)
_cell_length_b 11.3409(8)
_cell_length_c 13.8597(10)
_cell_measurement_reflns_used 7619
_cell_measurement_temperature 300
_cell_measurement_theta_max 27
_cell_measurement_theta_min 2
_cell_volume 2092.0(3)
_computing_cell_refinement 'CrysAlis, (Oxford Diffraction, 2002)'
_computing_data_collection 'SuperNova, (Oxford Diffraction, 2010)'
_computing_data_reduction 'CrysAlis, (Oxford Diffraction, 2002)'
_computing_molecular_graphics 'CAMERON (Watkin et al., 1996)'
_computing_publication_material 'CRYSTALS (Betteridge et al., 2003)'
_computing_structure_refinement 'CRYSTALS (Betteridge et al., 2003)'
_computing_structure_solution 'Superflip (Palatinus & Chapuis, 2007)'
_diffrn_ambient_temperature 300
_diffrn_measured_fraction_theta_full 0.992
_diffrn_measured_fraction_theta_max 0.905
_diffrn_measurement_device Area
_diffrn_measurement_device_type 'Oxford Diffraction SuperNova'
_diffrn_measurement_method \w
_diffrn_radiation_monochromator graphite
_diffrn_radiation_type 'Mo K\a'
_diffrn_radiation_wavelength 0.71070
_diffrn_reflns_av_R_equivalents 0.026
_diffrn_reflns_limit_h_max 17
_diffrn_reflns_limit_h_min -18
_diffrn_reflns_limit_k_max 14
_diffrn_reflns_limit_k_min -15
_diffrn_reflns_limit_l_max 19
_diffrn_reflns_limit_l_min -12
_diffrn_reflns_number 23192
_diffrn_reflns_theta_full 25.153
_diffrn_reflns_theta_max 29.944
_diffrn_reflns_theta_min 1.978
_diffrn_standards_number 0
_exptl_absorpt_coefficient_mu 0.178
_exptl_absorpt_correction_T_max 0.98
_exptl_absorpt_correction_T_min 0.86
_exptl_absorpt_correction_type multi-scan
_exptl_absorpt_process_details 'CrysAlis, (Oxford Diffraction, 2002)'
_exptl_crystal_colour clear_pale_colourless
_exptl_crystal_density_diffrn 1.307
_exptl_crystal_density_meas ?
_exptl_crystal_density_method 'not measured'
_exptl_crystal_description block
_exptl_crystal_F_000 864
_exptl_crystal_size_max 0.14
_exptl_crystal_size_mid 0.12
_exptl_crystal_size_min 0.11
_refine_diff_density_max 0.59
_refine_diff_density_min -0.46
_refine_ls_extinction_method None
_refine_ls_goodness_of_fit_ref 0.9770
_refine_ls_hydrogen_treatment constr
_refine_ls_matrix_type full
_refine_ls_number_parameters 271
_refine_ls_number_reflns 5462
_refine_ls_number_restraints 0
_refine_ls_R_factor_all 0.0900
_refine_ls_R_factor_gt 0.0542
_refine_ls_shift/su_max 0.0081880
_refine_ls_shift/su_mean 0.0007687
_refine_ls_structure_factor_coef Fsqd
_refine_ls_weighting_details
;
 Method, part 1, Chebychev polynomial, (Watkin, 1994, Prince, 1982) 
 [weight] = 1.0/[A~0~*T~0~(x)+A~1~*T~1~(x) ... +A~n-1~]*T~n-1~(x)] 
 where A~i~ are the Chebychev coefficients listed below and x= Fcalc/Fmax 
 Method = Robust Weighting (Prince, 1982) 
 W = [weight] * [1-(deltaF/6*sigmaF)^2^]^2^ 
 A~i~ are: 
 0.122E+04 0.198E+04 0.118E+04 463. 90.3 
;
_refine_ls_weighting_scheme calc
_refine_ls_wR_factor_all 0.1578
_refine_ls_wR_factor_gt 0.1231
_refine_ls_wR_factor_ref 0.1574
_reflns_limit_h_max 17
_reflns_limit_h_min -18
_reflns_limit_k_max 15
_reflns_limit_k_min 0
_reflns_limit_l_max 19
_reflns_limit_l_min 0
_reflns_number_gt 3659
_reflns_number_total 7627
_reflns_threshold_expression I>2.0\s(I)
_oxford_diffrn_Wilson_B_factor 3.81
_oxford_diffrn_Wilson_scale 0.08
_oxford_refine_ls_r_factor_ref 0.0899
_oxford_refine_ls_scale 4.00(6)
_oxford_reflns_number_all 5464
_oxford_reflns_threshold_expression_ref I>-3.0\s(I)
_oxford_structure_analysis_title 043tjd14-300K
_cod_data_source_file ol500441q_si_002.cif
_cod_data_source_block 7-300K
_cod_depositor_comments
;
The following automatic conversions were performed:

'_chemical_melting_point' value 'not measured' was changed to '?' -
the value is undefined or not given.

'_atom_sites_solution_primary'
value 'Other' changed to 'other' according to
/usr/data/users/saulius/automatic-downloads/rss-feeds/ACS/lib/dictionaries/cif_core.dic
dictionary named 'cif_core.dic' version 2.4.2 from 2011-04-26.

Automatic conversion script
Id: cif_fix_values 2281 2013-09-26 08:29:07Z andrius 

 Adding full bibliography for
 ./tmp-cod-update-bibliographies-8800/cifs/1514215.cif.

The following automatic conversions were performed:

'_exptl_crystal_density_meas' value 'not measured' was changed to '?'
- the value is perceived as not measured.

Automatic conversion script
Id: cif_fix_values 3008 2015-01-20 13:52:24Z robertas 
;
_cod_original_sg_symbol_H-M 'P 21/n '
_cod_original_formula_sum 'C26 H21 N1 O2 S1'
_cod_database_code 1514215

loop_
_symmetry_equiv_pos_as_xyz
x,y,z
-x,-y,-z
x+1/2,-y+1/2,z+1/2
-x+1/2,y+1/2,-z+1/2

loop_
_atom_site_label
_atom_site_type_symbol
_atom_site_fract_x
_atom_site_fract_y
_atom_site_fract_z
_atom_site_U_iso_or_equiv
_atom_site_occupancy
_atom_site_adp_type
_atom_site_refinement_flags_posn
S1 S 0.76811(5) 0.29127(6) 0.72187(5) 0.0512 1.0000 Uani .
O2 O 0.81112(15) 0.40422(18) 0.70879(14) 0.0611 1.0000 Uani .
O3 O 0.83022(16) 0.1985(2) 0.76679(15) 0.0731 1.0000 Uani .
C4 C 0.6679(2) 0.3108(2) 0.78920(18) 0.0527 1.0000 Uani .
C5 C 0.6428(3) 0.2211(3) 0.8485(3) 0.0801 1.0000 Uani .
C6 C 0.5638(4) 0.2375(4) 0.9006(3) 0.0981 1.0000 Uani .
C7 C 0.5088(3) 0.3420(4) 0.8945(3) 0.0868 1.0000 Uani .
C8 C 0.5376(3) 0.4326(3) 0.8360(2) 0.0721 1.0000 Uani .
C9 C 0.6167(2) 0.4173(3) 0.7835(2) 0.0573 1.0000 Uani .
C10 C 0.4193(4) 0.3589(5) 0.9499(4) 0.1297 1.0000 Uani .
N11 N 0.72256(15) 0.24266(18) 0.61284(15) 0.0482 1.0000 Uani .
C12 C 0.67462(19) 0.1249(2) 0.6066(2) 0.0540 1.0000 Uani .
C13 C 0.56184(19) 0.1330(2) 0.59172(18) 0.0489 1.0000 Uani .
C14 C 0.51606(19) 0.2257(2) 0.53557(17) 0.0472 1.0000 Uani .
C15 C 0.5039(2) 0.0479(3) 0.6286(2) 0.0614 1.0000 Uani .
C16 C 0.4000(2) 0.0524(3) 0.6090(2) 0.0657 1.0000 Uani .
C17 C 0.3541(2) 0.1422(3) 0.5522(2) 0.0657 1.0000 Uani .
C18 C 0.4113(2) 0.2288(3) 0.5157(2) 0.0564 1.0000 Uani .
C19 C 0.68286(18) 0.3228(2) 0.53677(16) 0.0447 1.0000 Uani .
C20 C 0.58081(18) 0.3142(2) 0.49745(17) 0.0447 1.0000 Uani .
C21 C 0.5469(2) 0.3922(3) 0.42174(19) 0.0554 1.0000 Uani .
C22 C 0.6102(2) 0.4712(3) 0.3860(2) 0.0588 1.0000 Uani .
C23 C 0.7126(2) 0.4763(2) 0.42203(18) 0.0512 1.0000 Uani .
C24 C 0.74681(19) 0.4012(2) 0.49907(18) 0.0493 1.0000 Uani .
C25 C 0.7830(2) 0.5544(3) 0.37751(19) 0.0559 1.0000 Uani .
C26 C 0.7498(3) 0.6498(3) 0.3206(3) 0.0794 1.0000 Uani .
C27 C 0.8171(4) 0.7207(4) 0.2789(3) 0.0946 1.0000 Uani .
C28 C 0.9172(3) 0.6977(4) 0.2926(3) 0.0873 1.0000 Uani .
C29 C 0.9518(3) 0.5996(4) 0.3464(3) 0.0898 1.0000 Uani .
C30 C 0.8856(3) 0.5289(4) 0.3883(2) 0.0778 1.0000 Uani .
H51 H 0.6787 0.1487 0.8527 0.0948 1.0000 Uiso R
H61 H 0.5470 0.1757 0.9425 0.1166 1.0000 Uiso R
H81 H 0.5046 0.5068 0.8332 0.0856 1.0000 Uiso R
H91 H 0.6353 0.4794 0.7439 0.0674 1.0000 Uiso R
H101 H 0.3872 0.4336 0.9318 0.1839 1.0000 Uiso R
H102 H 0.4431 0.3555 1.0195 0.1842 1.0000 Uiso R
H103 H 0.3711 0.2978 0.9305 0.1841 1.0000 Uiso R
H121 H 0.6974 0.0789 0.6642 0.0632 1.0000 Uiso R
H122 H 0.6962 0.0840 0.5511 0.0632 1.0000 Uiso R
H151 H 0.5362 -0.0134 0.6672 0.0719 1.0000 Uiso R
H161 H 0.3621 -0.0067 0.6348 0.0776 1.0000 Uiso R
H171 H 0.2829 0.1456 0.5382 0.0805 1.0000 Uiso R
H181 H 0.3782 0.2899 0.4777 0.0664 1.0000 Uiso R
H211 H 0.4785 0.3919 0.3948 0.0647 1.0000 Uiso R
H221 H 0.5842 0.5238 0.3356 0.0708 1.0000 Uiso R
H241 H 0.8159 0.4020 0.5268 0.0570 1.0000 Uiso R
H261 H 0.6791 0.6690 0.3084 0.0940 1.0000 Uiso R
H271 H 0.7931 0.7858 0.2413 0.1168 1.0000 Uiso R
H281 H 0.9628 0.7469 0.2657 0.1018 1.0000 Uiso R
H291 H 1.0215 0.5792 0.3543 0.1081 1.0000 Uiso R
H301 H 0.9109 0.4613 0.4263 0.0935 1.0000 Uiso R

loop_
_atom_site_aniso_label
_atom_site_aniso_U_11
_atom_site_aniso_U_22
_atom_site_aniso_U_33
_atom_site_aniso_U_23
_atom_site_aniso_U_13
_atom_site_aniso_U_12
S1 0.0496(3) 0.0497(3) 0.0488(3) -0.0016(3) -0.0121(2) -0.0018(3)
O2 0.0591(11) 0.0612(11) 0.0600(11) -0.0076(9) -0.0023(9) -0.0179(9)
O3 0.0710(13) 0.0706(13) 0.0673(12) -0.0001(10) -0.0271(10) 0.0153(11)
C4 0.0627(15) 0.0494(13) 0.0429(12) -0.0001(10) -0.0040(11) -0.0098(11)
C5 0.113(3) 0.0563(18) 0.073(2) 0.0097(15) 0.019(2) -0.0121(18)
C6 0.139(4) 0.079(3) 0.085(3) 0.002(2) 0.044(3) -0.033(3)
C7 0.093(3) 0.102(3) 0.070(2) -0.019(2) 0.0261(19) -0.034(2)
C8 0.0711(19) 0.081(2) 0.0620(17) -0.0112(16) 0.0005(15) 0.0013(17)
C9 0.0614(16) 0.0567(15) 0.0509(14) 0.0043(12) -0.0025(12) -0.0036(12)
C10 0.122(4) 0.161(5) 0.119(4) -0.038(4) 0.064(3) -0.045(4)
N11 0.0481(11) 0.0442(10) 0.0478(10) -0.0024(8) -0.0094(8) -0.0003(9)
C12 0.0542(14) 0.0436(13) 0.0586(14) -0.0014(11) -0.0124(11) 0.0014(11)
C13 0.0525(13) 0.0445(12) 0.0464(12) -0.0075(10) -0.0054(10) -0.0025(10)
C14 0.0491(12) 0.0473(13) 0.0431(11) -0.0071(10) -0.0013(9) 0.0010(10)
C15 0.0679(17) 0.0573(16) 0.0547(15) 0.0020(12) -0.0064(13) -0.0065(13)
C16 0.0651(17) 0.0655(18) 0.0655(17) 0.0020(14) 0.0050(14) -0.0163(15)
C17 0.0517(15) 0.0705(19) 0.0736(19) -0.0062(15) 0.0039(13) -0.0074(14)
C18 0.0489(13) 0.0572(16) 0.0608(15) -0.0012(12) -0.0008(11) 0.0050(11)
C19 0.0476(12) 0.0436(12) 0.0401(11) -0.0045(9) -0.0036(9) 0.0037(9)
C20 0.0452(12) 0.0449(12) 0.0419(11) -0.0065(9) -0.0014(9) 0.0027(9)
C21 0.0476(13) 0.0614(16) 0.0536(14) 0.0048(12) -0.0057(11) 0.0034(12)
C22 0.0579(15) 0.0627(16) 0.0529(14) 0.0096(12) -0.0022(12) 0.0060(13)
C23 0.0558(14) 0.0510(14) 0.0462(12) -0.0034(11) 0.0053(10) 0.0026(11)
C24 0.0450(12) 0.0529(14) 0.0485(12) -0.0036(11) 0.0007(10) 0.0015(10)
C25 0.0641(16) 0.0581(15) 0.0470(13) -0.0039(11) 0.0131(11) -0.0016(13)
C26 0.082(2) 0.070(2) 0.090(2) 0.0199(18) 0.0247(19) 0.0077(18)
C27 0.112(3) 0.076(2) 0.103(3) 0.024(2) 0.037(3) 0.000(2)
C28 0.095(3) 0.098(3) 0.074(2) 0.003(2) 0.027(2) -0.029(2)
C29 0.069(2) 0.131(4) 0.071(2) 0.006(2) 0.0158(17) -0.017(2)
C30 0.0664(19) 0.101(3) 0.0663(18) 0.0142(18) 0.0112(15) -0.0038(18)

loop_
_atom_type_symbol
_atom_type_scat_dispersion_real
_atom_type_scat_dispersion_imag
_atom_type_scat_Cromer_Mann_a1
_atom_type_scat_Cromer_Mann_b1
_atom_type_scat_Cromer_Mann_a2
_atom_type_scat_Cromer_Mann_b2
_atom_type_scat_Cromer_Mann_a3
_atom_type_scat_Cromer_Mann_b3
_atom_type_scat_Cromer_Mann_a4
_atom_type_scat_Cromer_Mann_b4
_atom_type_scat_Cromer_Mann_c
_atom_type_scat_source
C 0.0033 0.0016 2.3100 20.8439 1.0200 10.2075 1.5886 0.5687 0.8650 51.6512 0.2156 'International Tables Vol C 4.2.6.8 and 6.1.1.4'
H 0.0000 0.0000 0.4930 10.5109 0.3229 26.1257 0.1402 3.1424 0.0408 57.7998 0.0030 'International Tables Vol C 4.2.6.8 and 6.1.1.4'
N 0.0061 0.0033 12.2126 0.0057 3.1322 9.8933 2.0125 28.9975 1.1663 0.5826 -11.5290 'International Tables Vol C 4.2.6.8 and 6.1.1.4'
O 0.0106 0.0060 3.0485 13.2771 2.2868 5.7011 1.5463 0.3239 0.8670 32.9089 0.2508 'International Tables Vol C 4.2.6.8 and 6.1.1.4'
S 0.1246 0.1234 6.9053 1.4679 5.2034 22.2151 1.4379 0.2536 1.5863 56.1720 0.8669 'International Tables Vol C 4.2.6.8 and 6.1.1.4'

loop_
_geom_angle_atom_site_label_1
_geom_angle_atom_site_label_2
_geom_angle_atom_site_label_3
_geom_angle
_geom_angle_publ_flag
O2 S1 O3 119.54(13) yes
O2 S1 C4 107.94(13) yes
O3 S1 C4 107.81(14) yes
O2 S1 N11 106.85(11) yes
O3 S1 N11 105.90(12) yes
C4 S1 N11 108.39(11) yes
S1 C4 C5 119.5(3) yes
S1 C4 C9 119.4(2) yes
C5 C4 C9 121.1(3) yes
C4 C5 C6 118.9(4) yes
C4 C5 H51 120.7 no
C6 C5 H51 120.4 no
C5 C6 C7 121.6(4) yes
C5 C6 H61 118.9 no
C7 C6 H61 119.5 no
C6 C7 C8 118.3(3) yes
C6 C7 C10 121.6(4) yes
C8 C7 C10 120.1(4) yes
C7 C8 C9 120.6(3) yes
C7 C8 H81 120.7 no
C9 C8 H81 118.6 no
C4 C9 C8 119.5(3) yes
C4 C9 H91 120.8 no
C8 C9 H91 119.7 no
C7 C10 H101 109.5 no
C7 C10 H102 108.7 no
H101 C10 H102 111.4 no
C7 C10 H103 108.5 no
H101 C10 H103 107.4 no
H102 C10 H103 111.3 no
S1 N11 C12 117.39(17) yes
S1 N11 C19 121.01(16) yes
C12 N11 C19 114.39(18) yes
N11 C12 C13 112.0(2) yes
N11 C12 H121 110.6 no
C13 C12 H121 110.1 no
N11 C12 H122 107.5 no
C13 C12 H122 109.0 no
H121 C12 H122 107.5 no
C12 C13 C14 118.6(2) yes
C12 C13 C15 121.1(2) yes
C14 C13 C15 120.2(2) yes
C13 C14 C18 118.8(2) yes
C13 C14 C20 118.4(2) yes
C18 C14 C20 122.8(2) yes
C13 C15 C16 120.4(3) yes
C13 C15 H151 119.0 no
C16 C15 H151 120.6 no
C15 C16 C17 119.8(3) yes
C15 C16 H161 118.8 no
C17 C16 H161 121.4 no
C16 C17 C18 120.4(3) yes
C16 C17 H171 120.2 no
C18 C17 H171 119.4 no
C14 C18 C17 120.3(3) yes
C14 C18 H181 120.8 no
C17 C18 H181 118.9 no
N11 C19 C20 118.9(2) yes
N11 C19 C24 119.7(2) yes
C20 C19 C24 121.3(2) yes
C14 C20 C19 120.0(2) yes
C14 C20 C21 123.5(2) yes
C19 C20 C21 116.4(2) yes
C20 C21 C22 122.0(2) yes
C20 C21 H211 119.6 no
C22 C21 H211 118.5 no
C21 C22 C23 121.7(2) yes
C21 C22 H221 119.6 no
C23 C22 H221 118.7 no
C22 C23 C24 116.8(2) yes
C22 C23 C25 121.8(2) yes
C24 C23 C25 121.3(2) yes
C23 C24 C19 121.6(2) yes
C23 C24 H241 120.1 no
C19 C24 H241 118.3 no
C23 C25 C26 122.0(3) yes
C23 C25 C30 120.4(3) yes
C26 C25 C30 117.5(3) yes
C25 C26 C27 120.9(4) yes
C25 C26 H261 120.6 no
C27 C26 H261 118.5 no
C26 C27 C28 121.2(4) yes
C26 C27 H271 119.5 no
C28 C27 H271 119.3 no
C27 C28 C29 118.9(3) yes
C27 C28 H281 121.1 no
C29 C28 H281 120.0 no
C28 C29 C30 120.3(4) yes
C28 C29 H291 120.5 no
C30 C29 H291 119.2 no
C25 C30 C29 121.2(4) yes
C25 C30 H301 119.5 no
C29 C30 H301 119.3 no

loop_
_geom_bond_atom_site_label_1
_geom_bond_atom_site_label_2
_geom_bond_distance
_geom_bond_publ_flag
S1 O2 1.427(2) yes
S1 O3 1.431(2) yes
S1 C4 1.755(3) yes
S1 N11 1.645(2) yes
C4 C5 1.379(4) yes
C4 C9 1.387(4) yes
C5 C6 1.376(6) yes
C5 H51 0.950 no
C6 C7 1.394(6) yes
C6 H61 0.957 no
C7 C8 1.396(5) yes
C7 C10 1.526(5) yes
C8 C9 1.380(4) yes
C8 H81 0.950 no
C9 H91 0.947 no
C10 H101 0.969 no
C10 H102 0.975 no
C10 H103 0.961 no
N11 C12 1.480(3) yes
N11 C19 1.438(3) yes
C12 C13 1.504(4) yes
C12 H121 0.968 no
C12 H122 0.976 no
C13 C14 1.399(3) yes
C13 C15 1.382(4) yes
C14 C18 1.397(4) yes
C14 C20 1.473(4) yes
C15 C16 1.386(4) yes
C15 H151 0.945 no
C16 C17 1.380(4) yes
C16 H161 0.941 no
C17 C18 1.385(4) yes
C17 H171 0.951 no
C18 H181 0.943 no
C19 C20 1.407(3) yes
C19 C24 1.388(4) yes
C20 C21 1.399(3) yes
C21 C22 1.374(4) yes
C21 H211 0.944 no
C22 C23 1.399(4) yes
C22 H221 0.948 no
C23 C24 1.393(3) yes
C23 C25 1.490(4) yes
C24 H241 0.955 no
C25 C26 1.377(4) yes
C25 C30 1.396(4) yes
C26 C27 1.394(5) yes
C26 H261 0.966 no
C27 C28 1.358(6) yes
C27 H271 0.934 no
C28 C29 1.384(6) yes
C28 H281 0.943 no
C29 C30 1.384(5) yes
C29 H291 0.957 no
C30 H301 0.965 no

loop_
_geom_hbond_atom_site_label_D
_geom_hbond_atom_site_label_H
_geom_hbond_atom_site_label_A
_geom_hbond_site_symmetry_A
_geom_hbond_angle_DHA
_geom_hbond_distance_DH
_geom_hbond_distance_HA
_geom_hbond_distance_DA
_geom_hbond_publ_flag
C9 H91 O3 4_656 145.86(8) 0.947 2.536 3.362(5) yes
C29 H291 O2 2_766 147.74(11) 0.957 2.530 3.378(5) yes
